data_1528780
loop_
_publ_author_name
'Packer, R.J.'
'Stuart, P.A.'
'Skinner, S.J.'

_publ_section_title
;
 Structural characterisation of the Ce(1-x) La(x) Nb O(4+delta) solid
 solutions series: in-situ high-temperature powder diffraction studies
;
_journal_name_full 'Journal of Solid State Chemistry'
_journal_page_first 1445
_journal_page_last 1455
_journal_volume 181
_journal_year 2008
_chemical_formula_sum 'Ce0.21 La0.79 Nb O3.96'
_space_group_IT_number 88
_symmetry_space_group_name_Hall '-I 4ad'
_symmetry_space_group_name_H-M 'I 41/a :2'
_cell_angle_alpha 90
_cell_angle_beta 90
_cell_angle_gamma 90
_cell_formula_units_Z 4
_cell_length_a 5.40046
_cell_length_b 5.40046
_cell_length_c 11.66892
_cell_volume 340.324
_citation_journal_id_ASTM JSSCBI
_cod_data_source_file Packer_JSSCBI_2008_1535.cif
_cod_data_source_block Ce0.21La0.79Nb1O3.96
_cod_original_cell_volume 340.3236
_cod_original_formula_sum 'Ce0.21 La0.79 Nb1 O3.96'
_cod_database_code 1528780

loop_
_symmetry_equiv_pos_as_xyz
x,y,z
-y+3/4,x+1/4,z+1/4
-x+1/2,-y,z+1/2
y+3/4,-x+3/4,z+3/4
-x,-y,-z
y-3/4,-x-1/4,-z-1/4
x-1/2,y,-z-1/2
-y-3/4,x-3/4,-z-3/4
x+1/2,y+1/2,z+1/2
-y+5/4,x+3/4,z+3/4
-x+1,-y+1/2,z+1
y+5/4,-x+5/4,z+5/4
-x+1/2,-y+1/2,-z+1/2
y-1/4,-x+1/4,-z+1/4
x,y+1/2,-z
-y-1/4,x-1/4,-z-1/4

loop_
_atom_site_label
_atom_site_type_symbol
_atom_site_fract_x
_atom_site_fract_y
_atom_site_fract_z
_atom_site_occupancy
_atom_site_U_iso_or_equiv
Ce1 Ce+3 0 0.25 0.625 0.21 0.0
Nb1 Nb+4 0 0.25 0.125 1 0.0
O1 O-2 0.1578 0.4924 0.2091 0.99 0.0
La1 La+3 0 0.25 0.625 0.79 0.0
